data_2228602
loop_
_publ_author_name
'Li, Shu-Hua'
'Chen, Feng-Zheng'

_publ_section_title
;
 Bonvalotidine A acetone solvate from <i>Delphinium bonvalotii</i>
 Franch
;
_journal_coeditor_code XU5072
_journal_issue 12
_journal_name_full 'Acta Crystallographica Section E'
_journal_page_first o3319
_journal_paper_doi 10.1107/S1600536810047562
_journal_volume 66
_journal_year 2010
_chemical_formula_iupac 'C27 H41 N O8, C3 H6 O'
_chemical_formula_moiety 'C27 H41 N O8, C3 H6 O'
_chemical_formula_sum 'C30 H47 N O9'
_chemical_formula_weight 565.69
_chemical_name_common 'Bonvalotidine A acetone solvate'
_chemical_name_systematic
;
5,6\b-dihydroxy-1\a,14\a,16\b-trimethoxy-4-methyl-7\b,8-methylenedioxy-
20-ethylaconitan-6-yl acetate acetone monosolvate
;
_space_group_IT_number 19
_symmetry_cell_setting orthorhombic
_symmetry_space_group_name_Hall 'P 2ac 2ab'
_symmetry_space_group_name_H-M 'P 21 21 21'
_atom_sites_solution_hydrogens geom
_atom_sites_solution_primary direct
_atom_sites_solution_secondary difmap
_audit_creation_method SHELXL-97
_cell_angle_alpha 90.00
_cell_angle_beta 90.00
_cell_angle_gamma 90.00
_cell_formula_units_Z 4
_cell_length_a 8.4260(8)
_cell_length_b 9.5546(7)
_cell_length_c 35.237(3)
_cell_measurement_reflns_used 6568
_cell_measurement_temperature 120(2)
_cell_measurement_theta_max 25.0
_cell_measurement_theta_min 3.1
_cell_volume 2836.8(4)
_computing_cell_refinement 'CrysAlis RED (Oxford Diffraction, 2008)'
_computing_data_collection 'CrysAlis CCD (Oxford Diffraction, 2008)'
_computing_data_reduction 'CrysAlis RED (Oxford Diffraction, 2008)'
_computing_molecular_graphics '<i>OLEX2</i> (Dolomanov <i>et al.</i> 2009)'
_computing_publication_material 'SHELXL97 (Sheldrick, 2008)'
_computing_structure_refinement 'SHELXL97 (Sheldrick, 2008)'
_computing_structure_solution 'SHELXS97 (Sheldrick, 2008)'
_diffrn_ambient_temperature 120(2)
_diffrn_measured_fraction_theta_full 0.997
_diffrn_measured_fraction_theta_max 0.997
_diffrn_measurement_device_type 'Oxford Diffraction Xcalibur Eos'
_diffrn_measurement_method '\w scan'
_diffrn_radiation_monochromator graphite
_diffrn_radiation_source 'fine-focus sealed tube'
_diffrn_radiation_type MoK\a
_diffrn_radiation_wavelength 0.71073
_diffrn_reflns_av_R_equivalents 0.0215
_diffrn_reflns_av_sigmaI/netI 0.0245
_diffrn_reflns_limit_h_max 9
_diffrn_reflns_limit_h_min -10
_diffrn_reflns_limit_k_max 11
_diffrn_reflns_limit_k_min -11
_diffrn_reflns_limit_l_max 42
_diffrn_reflns_limit_l_min -22
_diffrn_reflns_number 9839
_diffrn_reflns_theta_full 25.19
_diffrn_reflns_theta_max 25.19
_diffrn_reflns_theta_min 3.15
_diffrn_standards_interval_count 0
_diffrn_standards_interval_time 0
_diffrn_standards_number 0
_exptl_absorpt_coefficient_mu 0.097
_exptl_absorpt_correction_type none
_exptl_crystal_colour colorless
_exptl_crystal_density_diffrn 1.324
_exptl_crystal_density_method 'not measured'
_exptl_crystal_description block
_exptl_crystal_F_000 1224
_exptl_crystal_size_max 0.42
_exptl_crystal_size_mid 0.36
_exptl_crystal_size_min 0.21
_refine_diff_density_max 0.692
_refine_diff_density_min -0.270
_refine_ls_extinction_method none
_refine_ls_goodness_of_fit_ref 1.083
_refine_ls_hydrogen_treatment mixed
_refine_ls_matrix_type full
_refine_ls_number_parameters 373
_refine_ls_number_reflns 2930
_refine_ls_number_restraints 0
_refine_ls_restrained_S_all 1.083
_refine_ls_R_factor_all 0.0482
_refine_ls_R_factor_gt 0.0435
_refine_ls_shift/su_max 0.002
_refine_ls_shift/su_mean 0.000
_refine_ls_structure_factor_coef Fsqd
_refine_ls_weighting_details 'calc w=1/[\s^2^(Fo^2^)+(0.0438P)^2^+2.2374P] where P=(Fo^2^+2Fc^2^)/3'
_refine_ls_weighting_scheme calc
_refine_ls_wR_factor_gt 0.1023
_refine_ls_wR_factor_ref 0.1040
_reflns_number_gt 2690
_reflns_number_total 2930
_reflns_threshold_expression I>2sigma(I)
_cod_data_source_file xu5072.cif
_cod_data_source_block I
_cod_database_code 2228602
_cod_database_fobs_code 2228602

loop_
_symmetry_equiv_pos_as_xyz
'x, y, z'
'x+1/2, -y+1/2, -z'
'-x, y+1/2, -z+1/2'
'-x+1/2, -y, z+1/2'

loop_
_atom_site_type_symbol
_atom_site_label
_atom_site_fract_x
_atom_site_fract_y
_atom_site_fract_z
_atom_site_U_iso_or_equiv
_atom_site_adp_type
_atom_site_calc_flag
_atom_site_refinement_flags
_atom_site_occupancy
_atom_site_disorder_assembly
_atom_site_disorder_group
O O1 0.6059(3) 0.7225(2) 0.47254(6) 0.0246(5) Uani d . 1 . .
O O2 0.7919(3) 0.6104(3) 0.35691(7) 0.0269(6) Uani d . 1 . .
O O3 0.5491(3) 0.5711(2) 0.31240(6) 0.0184(5) Uani d . 1 . .
O O4 0.4301(4) 0.3889(3) 0.28401(7) 0.0398(7) Uani d . 1 . .
O O5 0.2412(3) 0.4687(2) 0.36445(6) 0.0189(5) Uani d . 1 . .
O O6 0.2372(3) 0.6543(2) 0.32229(6) 0.0186(5) Uani d . 1 . .
O O7 0.2550(3) 0.9818(2) 0.32957(6) 0.0223(5) Uani d . 1 . .
O O8 0.0416(3) 0.9541(3) 0.40687(7) 0.0329(6) Uani d . 1 . .
O O9 0.8945(3) 0.6682(3) 0.27882(8) 0.0436(7) Uani d . 1 . .
N N1 0.4624(3) 0.4363(3) 0.43288(7) 0.0173(6) Uani d . 1 . .
C C1 0.6960(4) 0.6670(3) 0.44119(9) 0.0231(7) Uani d . 1 . .
H H1 0.7796 0.7371 0.4345 0.028 Uiso calc R 1 . .
C C2 0.7798(4) 0.5360(4) 0.45604(10) 0.0271(8) Uani d . 1 . .
H H2A 0.8683 0.5645 0.4728 0.033 Uiso calc R 1 . .
H H2B 0.7041 0.4806 0.4714 0.033 Uiso calc R 1 . .
C C3 0.8446(4) 0.4447(4) 0.42437(10) 0.0271(8) Uani d . 1 . .
H H3A 0.8870 0.3568 0.4353 0.033 Uiso calc R 1 . .
H H3B 0.9332 0.4940 0.4116 0.033 Uiso calc R 1 . .
C C4 0.7166(4) 0.4097(3) 0.39515(9) 0.0214(7) Uani d . 1 . .
C C5 0.6632(4) 0.5480(3) 0.37573(9) 0.0182(7) Uani d . 1 . .
C C6 0.5217(4) 0.5115(3) 0.34940(8) 0.0161(6) Uani d . 1 . .
H H6 0.5173 0.4074 0.3466 0.019 Uiso calc R 1 . .
C C7 0.3717(4) 0.5591(3) 0.37131(9) 0.0151(6) Uani d . 1 . .
C C8 0.3050(4) 0.7005(3) 0.35823(9) 0.0180(7) Uani d . 1 . .
C C9 0.4386(4) 0.8063(3) 0.35323(8) 0.0161(6) Uani d . 1 . .
H H9 0.4963 0.7901 0.3288 0.019 Uiso calc R 1 . .
C C10 0.5551(4) 0.7971(3) 0.38791(9) 0.0191(7) Uani d . 1 . .
H H10 0.6599 0.8331 0.3789 0.023 Uiso calc R 1 . .
C C11 0.5873(4) 0.6482(3) 0.40582(9) 0.0169(7) Uani d . 1 . .
C C12 0.4868(5) 0.9106(3) 0.41606(9) 0.0287(8) Uani d . 1 . .
H H12A 0.4622 0.8675 0.4409 0.034 Uiso calc R 1 . .
H H12B 0.5654 0.9862 0.4200 0.034 Uiso calc R 1 . .
C C13 0.3358(4) 0.9694(3) 0.39794(9) 0.0255(8) Uani d . 1 . .
H H13 0.3195 1.0693 0.4054 0.031 Uiso calc R 1 . .
C C14 0.3782(4) 0.9577(3) 0.35576(9) 0.0204(7) Uani d . 1 . .
H H14 0.4680 1.0229 0.3501 0.024 Uiso calc R 1 . .
C C15 0.1656(4) 0.7551(3) 0.38249(10) 0.0232(7) Uani d . 1 . .
H H15B 0.0782 0.7794 0.3649 0.028 Uiso calc R 1 . .
H H15A 0.1278 0.6763 0.3983 0.028 Uiso calc R 1 . .
C C16 0.1906(4) 0.8800(3) 0.40873(9) 0.0257(8) Uani d . 1 . .
H H16 0.2056 0.8445 0.4352 0.031 Uiso calc R 1 . .
C C17 0.4316(4) 0.5675(3) 0.41273(8) 0.0158(6) Uani d . 1 . .
H H17 0.3575 0.6267 0.4280 0.019 Uiso calc R 1 . .
C C18 0.7886(4) 0.3079(4) 0.36619(10) 0.0284(8) Uani d . 1 . .
H H18B 0.8907 0.3444 0.3573 0.043 Uiso calc R 1 . .
H H18C 0.7162 0.2978 0.3446 0.043 Uiso calc R 1 . .
H H18A 0.8047 0.2164 0.3782 0.043 Uiso calc R 1 . .
C C19 0.5701(4) 0.3402(3) 0.41337(9) 0.0202(7) Uani d . 1 . .
H H19B 0.5099 0.2908 0.3933 0.024 Uiso calc R 1 . .
H H19A 0.6069 0.2690 0.4318 0.024 Uiso calc R 1 . .
C C20 0.3177(4) 0.3659(3) 0.44604(9) 0.0234(7) Uani d . 1 . .
H H20B 0.2703 0.3131 0.4247 0.028 Uiso calc R 1 . .
H H20A 0.2397 0.4371 0.4543 0.028 Uiso calc R 1 . .
C C21 0.3508(5) 0.2660(4) 0.47871(10) 0.0301(8) Uani d . 1 . .
H H21C 0.4115 0.1856 0.4694 0.045 Uiso calc R 1 . .
H H21B 0.2502 0.2336 0.4895 0.045 Uiso calc R 1 . .
H H21A 0.4122 0.3146 0.4983 0.045 Uiso calc R 1 . .
C C22 0.6932(5) 0.8197(4) 0.49485(10) 0.0325(9) Uani d . 1 . .
H H22B 0.7969 0.7796 0.5012 0.049 Uiso calc R 1 . .
H H22A 0.6346 0.8399 0.5182 0.049 Uiso calc R 1 . .
H H22C 0.7084 0.9064 0.4805 0.049 Uiso calc R 1 . .
C C23 0.4946(4) 0.5004(3) 0.28192(9) 0.0241(7) Uani d . 1 . .
C C24 0.5246(5) 0.5798(4) 0.24627(9) 0.0305(9) Uani d . 1 . .
H H24C 0.5160 0.5165 0.2245 0.046 Uiso calc R 1 . .
H H24A 0.6313 0.6204 0.2471 0.046 Uiso calc R 1 . .
H H24B 0.4460 0.6549 0.2438 0.046 Uiso calc R 1 . .
C C25 0.1621(4) 0.5249(3) 0.33175(9) 0.0215(7) Uani d . 1 . .
H H25B 0.1700 0.4587 0.3102 0.026 Uiso calc R 1 . .
H H25A 0.0484 0.5406 0.3374 0.026 Uiso calc R 1 . .
C C26 0.2066(5) 1.1253(3) 0.32951(10) 0.0296(8) Uani d . 1 . .
H H26A 0.1479 1.1457 0.3529 0.044 Uiso calc R 1 . .
H H26C 0.1383 1.1429 0.3075 0.044 Uiso calc R 1 . .
H H26B 0.3006 1.1856 0.3281 0.044 Uiso calc R 1 . .
C C27 0.0114(5) 1.0354(4) 0.43882(11) 0.0390(9) Uani d . 1 . .
H H27A 0.0191 0.9770 0.4616 0.059 Uiso calc R 1 . .
H H27C -0.0955 1.0752 0.4370 0.059 Uiso calc R 1 . .
H H27B 0.0895 1.1112 0.4403 0.059 Uiso calc R 1 . .
C C28 0.9445(5) 0.7871(4) 0.27569(11) 0.0359(9) Uani d . 1 . .
C C29 1.0840(5) 0.8220(5) 0.25177(11) 0.0398(10) Uani d . 1 . .
H H29C 1.1123 0.7409 0.2362 0.060 Uiso calc R 1 . .
H H29A 1.1739 0.8469 0.2681 0.060 Uiso calc R 1 . .
H H29B 1.0580 0.9013 0.2353 0.060 Uiso calc R 1 . .
C C30 0.8676(6) 0.9039(5) 0.29680(14) 0.0504(12) Uani d . 1 . .
H H30B 0.7676 0.8711 0.3079 0.076 Uiso calc R 1 . .
H H30C 0.8460 0.9814 0.2793 0.076 Uiso calc R 1 . .
H H30A 0.9384 0.9361 0.3171 0.076 Uiso calc R 1 . .
H H2 0.769(5) 0.618(5) 0.3296(13) 0.059(14) Uiso d . 1 . .

loop_
_atom_site_aniso_label
_atom_site_aniso_U_11
_atom_site_aniso_U_22
_atom_site_aniso_U_33
_atom_site_aniso_U_12
_atom_site_aniso_U_13
_atom_site_aniso_U_23
O1 0.0318(13) 0.0243(12) 0.0178(11) -0.0064(11) -0.0067(10) 0.0012(10)
O2 0.0167(12) 0.0326(13) 0.0315(14) -0.0044(10) 0.0015(11) 0.0099(11)
O3 0.0217(11) 0.0168(11) 0.0165(10) -0.0010(9) 0.0041(9) -0.0009(9)
O4 0.0657(19) 0.0266(13) 0.0271(13) -0.0164(14) 0.0058(14) -0.0070(11)
O5 0.0163(10) 0.0202(11) 0.0203(11) -0.0043(10) -0.0014(9) 0.0020(9)
O6 0.0179(11) 0.0204(11) 0.0174(11) -0.0032(10) -0.0009(9) 0.0010(9)
O7 0.0299(12) 0.0156(11) 0.0214(11) 0.0038(10) -0.0032(11) 0.0038(9)
O8 0.0400(14) 0.0306(13) 0.0281(13) 0.0117(13) 0.0030(12) -0.0015(12)
O9 0.0386(16) 0.0432(16) 0.0491(17) -0.0146(14) -0.0111(14) 0.0109(14)
N1 0.0213(13) 0.0133(12) 0.0175(12) -0.0007(11) 0.0019(11) 0.0027(11)
C1 0.0236(17) 0.0188(16) 0.0270(17) -0.0058(14) -0.0051(15) 0.0059(14)
C2 0.0289(18) 0.0255(17) 0.0268(17) -0.0038(16) -0.0118(16) 0.0082(15)
C3 0.0211(16) 0.0280(17) 0.0323(19) 0.0018(16) -0.0058(16) 0.0121(16)
C4 0.0194(16) 0.0182(15) 0.0265(17) 0.0022(14) 0.0038(14) 0.0054(14)
C5 0.0142(15) 0.0175(15) 0.0230(16) -0.0006(13) 0.0002(14) 0.0056(14)
C6 0.0198(15) 0.0131(14) 0.0153(15) -0.0009(13) 0.0045(13) 0.0031(12)
C7 0.0155(15) 0.0146(14) 0.0152(15) -0.0039(13) 0.0002(13) -0.0016(13)
C8 0.0195(16) 0.0187(15) 0.0157(15) 0.0025(13) -0.0004(13) 0.0001(13)
C9 0.0215(15) 0.0149(14) 0.0118(14) 0.0003(13) -0.0011(13) 0.0013(12)
C10 0.0260(17) 0.0144(15) 0.0171(15) -0.0048(14) -0.0060(14) 0.0024(13)
C11 0.0192(16) 0.0148(15) 0.0166(15) -0.0022(13) -0.0038(13) 0.0036(12)
C12 0.048(2) 0.0183(16) 0.0202(16) 0.0011(17) -0.0103(17) -0.0036(14)
C13 0.043(2) 0.0161(15) 0.0170(16) 0.0085(16) -0.0071(15) -0.0017(13)
C14 0.0310(18) 0.0135(14) 0.0167(15) 0.0001(14) -0.0027(15) 0.0020(13)
C15 0.0216(16) 0.0235(16) 0.0246(17) 0.0042(15) 0.0049(14) 0.0022(14)
C16 0.037(2) 0.0241(17) 0.0161(16) 0.0129(16) 0.0013(15) 0.0044(14)
C17 0.0185(15) 0.0127(14) 0.0162(15) -0.0012(13) 0.0005(13) -0.0014(13)
C18 0.0256(18) 0.0260(17) 0.0334(19) 0.0099(15) 0.0078(16) 0.0069(15)
C19 0.0223(16) 0.0166(15) 0.0218(16) 0.0007(14) 0.0025(14) 0.0053(13)
C20 0.0256(17) 0.0221(16) 0.0227(17) -0.0020(15) 0.0062(15) 0.0038(14)
C21 0.037(2) 0.0283(18) 0.0254(19) -0.0100(17) 0.0003(16) 0.0055(15)
C22 0.041(2) 0.0332(19) 0.0238(18) -0.0082(18) -0.0118(17) 0.0003(16)
C23 0.0291(17) 0.0205(16) 0.0226(17) 0.0002(15) 0.0054(15) -0.0046(14)
C24 0.036(2) 0.036(2) 0.0194(16) -0.0043(18) 0.0030(16) 0.0003(15)
C25 0.0187(15) 0.0217(16) 0.0241(17) -0.0033(14) -0.0024(14) 0.0023(14)
C26 0.043(2) 0.0215(17) 0.0241(18) 0.0090(16) -0.0003(17) 0.0026(14)
C27 0.036(2) 0.044(2) 0.037(2) 0.007(2) 0.0103(18) -0.0029(18)
C28 0.0307(19) 0.041(2) 0.036(2) -0.0108(18) -0.0177(18) 0.0152(19)
C29 0.043(2) 0.045(2) 0.032(2) -0.008(2) -0.0068(19) 0.0083(19)
C30 0.041(2) 0.048(3) 0.062(3) -0.003(2) 0.001(2) 0.017(2)

loop_
_atom_type_symbol
_atom_type_description
_atom_type_scat_dispersion_real
_atom_type_scat_dispersion_imag
_atom_type_scat_source
C C 0.0033 0.0000 'International Tables Vol C Tables 4.2.6.8 and 6.1.1.4'
H H 0.0000 0.0000 'International Tables Vol C Tables 4.2.6.8 and 6.1.1.4'
N N 0.0061 0.0000 'International Tables Vol C Tables 4.2.6.8 and 6.1.1.4'
O O 0.0106 0.0000 'International Tables Vol C Tables 4.2.6.8 and 6.1.1.4'

loop_
_geom_angle_atom_site_label_1
_geom_angle_atom_site_label_2
_geom_angle_atom_site_label_3
_geom_angle_site_symmetry_1
_geom_angle_site_symmetry_3
_geom_angle
_geom_angle_publ_flag
C22 O1 C1 . . 113.1(3) ?
C5 O2 H2 . . 110(3) ?
C23 O3 C6 . . 117.9(2) ?
C7 O5 C25 . . 105.6(2) ?
C25 O6 C8 . . 103.5(2) ?
C14 O7 C26 . . 111.6(3) ?
C27 O8 C16 . . 113.3(3) ?
C19 N1 C17 . . 114.8(2) ?
C19 N1 C20 . . 112.1(2) ?
C17 N1 C20 . . 113.5(2) ?
O1 C1 C2 . . 106.4(3) ?
O1 C1 C11 . . 110.2(3) ?
C2 C1 C11 . . 116.8(3) ?
O1 C1 H1 . . 107.7 ?
C2 C1 H1 . . 107.7 ?
C11 C1 H1 . . 107.7 ?
C3 C2 C1 . . 112.6(3) ?
C3 C2 H2A . . 109.1 ?
C1 C2 H2A . . 109.1 ?
C3 C2 H2B . . 109.1 ?
C1 C2 H2B . . 109.1 ?
H2A C2 H2B . . 107.8 ?
C2 C3 C4 . . 111.5(3) ?
C2 C3 H3A . . 109.3 ?
C4 C3 H3A . . 109.3 ?
C2 C3 H3B . . 109.3 ?
C4 C3 H3B . . 109.3 ?
H3A C3 H3B . . 108.0 ?
C3 C4 C18 . . 107.9(3) ?
C3 C4 C19 . . 112.3(3) ?
C18 C4 C19 . . 108.7(3) ?
C3 C4 C5 . . 108.4(3) ?
C18 C4 C5 . . 111.1(3) ?
C19 C4 C5 . . 108.5(2) ?
O2 C5 C6 . . 114.0(3) ?
O2 C5 C4 . . 110.2(2) ?
C6 C5 C4 . . 107.2(2) ?
O2 C5 C11 . . 112.0(3) ?
C6 C5 C11 . . 103.2(2) ?
C4 C5 C11 . . 109.9(3) ?
O3 C6 C7 . . 117.8(2) ?
O3 C6 C5 . . 109.2(2) ?
C7 C6 C5 . . 105.3(2) ?
O3 C6 H6 . . 108.1 ?
C7 C6 H6 . . 108.1 ?
C5 C6 H6 . . 108.1 ?
O5 C7 C8 . . 101.6(2) ?
O5 C7 C17 . . 116.4(2) ?
C8 C7 C17 . . 110.9(2) ?
O5 C7 C6 . . 111.6(2) ?
C8 C7 C6 . . 114.1(2) ?
C17 C7 C6 . . 102.7(2) ?
O6 C8 C9 . . 112.9(2) ?
O6 C8 C7 . . 98.0(2) ?
C9 C8 C7 . . 110.4(2) ?
O6 C8 C15 . . 106.6(2) ?
C9 C8 C15 . . 113.7(3) ?
C7 C8 C15 . . 114.2(3) ?
C8 C9 C14 . . 112.0(3) ?
C8 C9 C10 . . 109.6(2) ?
C14 C9 C10 . . 102.4(2) ?
C8 C9 H9 . . 110.9 ?
C14 C9 H9 . . 110.9 ?
C10 C9 H9 . . 110.9 ?
C9 C10 C12 . . 102.9(2) ?
C9 C10 C11 . . 118.0(2) ?
C12 C10 C11 . . 115.5(2) ?
C9 C10 H10 . . 106.6 ?
C12 C10 H10 . . 106.6 ?
C11 C10 H10 . . 106.6 ?
C17 C11 C1 . . 115.6(2) ?
C17 C11 C5 . . 98.5(2) ?
C1 C11 C5 . . 111.9(3) ?
C17 C11 C10 . . 111.6(2) ?
C1 C11 C10 . . 108.5(2) ?
C5 C11 C10 . . 110.5(2) ?
C13 C12 C10 . . 107.1(3) ?
C13 C12 H12A . . 110.3 ?
C10 C12 H12A . . 110.3 ?
C13 C12 H12B . . 110.3 ?
C10 C12 H12B . . 110.3 ?
H12A C12 H12B . . 108.6 ?
C12 C13 C14 . . 100.6(3) ?
C12 C13 C16 . . 110.7(3) ?
C14 C13 C16 . . 112.6(3) ?
C12 C13 H13 . . 110.8 ?
C14 C13 H13 . . 110.8 ?
C16 C13 H13 . . 110.8 ?
O7 C14 C13 . . 116.8(3) ?
O7 C14 C9 . . 111.1(2) ?
C13 C14 C9 . . 101.7(2) ?
O7 C14 H14 . . 109.0 ?
C13 C14 H14 . . 109.0 ?
C9 C14 H14 . . 109.0 ?
C16 C15 C8 . . 119.7(3) ?
C16 C15 H15B . . 107.4 ?
C8 C15 H15B . . 107.4 ?
C16 C15 H15A . . 107.4 ?
C8 C15 H15A . . 107.4 ?
H15B C15 H15A . . 106.9 ?
O8 C16 C15 . . 103.7(3) ?
O8 C16 C13 . . 114.1(3) ?
C15 C16 C13 . . 113.2(3) ?
O8 C16 H16 . . 108.5 ?
C15 C16 H16 . . 108.5 ?
C13 C16 H16 . . 108.5 ?
N1 C17 C11 . . 110.7(2) ?
N1 C17 C7 . . 118.1(2) ?
C11 C17 C7 . . 98.9(2) ?
N1 C17 H17 . . 109.5 ?
C11 C17 H17 . . 109.5 ?
C7 C17 H17 . . 109.5 ?
C4 C18 H18B . . 109.5 ?
C4 C18 H18C . . 109.5 ?
H18B C18 H18C . . 109.5 ?
C4 C18 H18A . . 109.5 ?
H18B C18 H18A . . 109.5 ?
H18C C18 H18A . . 109.5 ?
N1 C19 C4 . . 115.0(3) ?
N1 C19 H19B . . 108.5 ?
C4 C19 H19B . . 108.5 ?
N1 C19 H19A . . 108.5 ?
C4 C19 H19A . . 108.5 ?
H19B C19 H19A . . 107.5 ?
N1 C20 C21 . . 112.0(3) ?
N1 C20 H20B . . 109.2 ?
C21 C20 H20B . . 109.2 ?
N1 C20 H20A . . 109.2 ?
C21 C20 H20A . . 109.2 ?
H20B C20 H20A . . 107.9 ?
C20 C21 H21C . . 109.5 ?
C20 C21 H21B . . 109.5 ?
H21C C21 H21B . . 109.5 ?
C20 C21 H21A . . 109.5 ?
H21C C21 H21A . . 109.5 ?
H21B C21 H21A . . 109.5 ?
O1 C22 H22B . . 109.5 ?
O1 C22 H22A . . 109.5 ?
H22B C22 H22A . . 109.5 ?
O1 C22 H22C . . 109.5 ?
H22B C22 H22C . . 109.5 ?
H22A C22 H22C . . 109.5 ?
O4 C23 O3 . . 123.4(3) ?
O4 C23 C24 . . 125.6(3) ?
O3 C23 C24 . . 111.0(3) ?
C23 C24 H24C . . 109.5 ?
C23 C24 H24A . . 109.5 ?
H24C C24 H24A . . 109.5 ?
C23 C24 H24B . . 109.5 ?
H24C C24 H24B . . 109.5 ?
H24A C24 H24B . . 109.5 ?
O6 C25 O5 . . 107.8(2) ?
O6 C25 H25B . . 110.2 ?
O5 C25 H25B . . 110.2 ?
O6 C25 H25A . . 110.2 ?
O5 C25 H25A . . 110.2 ?
H25B C25 H25A . . 108.5 ?
O7 C26 H26A . . 109.5 ?
O7 C26 H26C . . 109.5 ?
H26A C26 H26C . . 109.5 ?
O7 C26 H26B . . 109.5 ?
H26A C26 H26B . . 109.5 ?
H26C C26 H26B . . 109.5 ?
O8 C27 H27A . . 109.5 ?
O8 C27 H27C . . 109.5 ?
H27A C27 H27C . . 109.5 ?
O8 C27 H27B . . 109.5 ?
H27A C27 H27B . . 109.5 ?
H27C C27 H27B . . 109.5 ?
O9 C28 C29 . . 122.4(4) ?
O9 C28 C30 . . 120.2(4) ?
C29 C28 C30 . . 117.4(3) ?
C28 C29 H29C . . 109.5 ?
C28 C29 H29A . . 109.5 ?
H29C C29 H29A . . 109.5 ?
C28 C29 H29B . . 109.5 ?
H29C C29 H29B . . 109.5 ?
H29A C29 H29B . . 109.5 ?
C28 C30 H30B . . 109.5 ?
C28 C30 H30C . . 109.5 ?
H30B C30 H30C . . 109.5 ?
C28 C30 H30A . . 109.5 ?
H30B C30 H30A . . 109.5 ?
H30C C30 H30A . . 109.5 ?

loop_
_geom_bond_atom_site_label_1
_geom_bond_atom_site_label_2
_geom_bond_site_symmetry_2
_geom_bond_distance
_geom_bond_publ_flag
O1 C22 . 1.421(4) ?
O1 C1 . 1.442(4) ?
O2 C5 . 1.404(4) ?
O2 H2 . 0.99(5) ?
O3 C23 . 1.349(4) ?
O3 C6 . 1.441(3) ?
O4 C23 . 1.198(4) ?
O5 C7 . 1.419(4) ?
O5 C25 . 1.436(4) ?
O6 C25 . 1.429(4) ?
O6 C8 . 1.457(4) ?
O7 C14 . 1.408(4) ?
O7 C26 . 1.431(4) ?
O8 C27 . 1.391(4) ?
O8 C16 . 1.443(4) ?
O9 C28 . 1.217(5) ?
N1 C19 . 1.462(4) ?
N1 C17 . 1.464(4) ?
N1 C20 . 1.468(4) ?
C1 C2 . 1.530(5) ?
C1 C11 . 1.557(4) ?
C1 H1 . 1.0000 ?
C2 C3 . 1.518(5) ?
C2 H2A . 0.9900 ?
C2 H2B . 0.9900 ?
C3 C4 . 1.528(5) ?
C3 H3A . 0.9900 ?
C3 H3B . 0.9900 ?
C4 C18 . 1.535(5) ?
C4 C19 . 1.542(4) ?
C4 C5 . 1.555(4) ?
C5 C6 . 1.550(4) ?
C5 C11 . 1.566(4) ?
C6 C7 . 1.549(4) ?
C6 H6 . 1.0000 ?
C7 C8 . 1.534(4) ?
C7 C17 . 1.547(4) ?
C8 C9 . 1.523(4) ?
C8 C15 . 1.544(4) ?
C9 C14 . 1.536(4) ?
C9 C10 . 1.570(4) ?
C9 H9 . 1.0000 ?
C10 C12 . 1.578(4) ?
C10 C11 . 1.579(4) ?
C10 H10 . 1.0000 ?
C11 C17 . 1.541(4) ?
C12 C13 . 1.531(5) ?
C12 H12A . 0.9900 ?
C12 H12B . 0.9900 ?
C13 C14 . 1.533(4) ?
C13 C16 . 1.540(5) ?
C13 H13 . 1.0000 ?
C14 H14 . 1.0000 ?
C15 C16 . 1.524(5) ?
C15 H15B . 0.9900 ?
C15 H15A . 0.9900 ?
C16 H16 . 1.0000 ?
C17 H17 . 1.0000 ?
C18 H18B . 0.9800 ?
C18 H18C . 0.9800 ?
C18 H18A . 0.9800 ?
C19 H19B . 0.9900 ?
C19 H19A . 0.9900 ?
C20 C21 . 1.521(4) ?
C20 H20B . 0.9900 ?
C20 H20A . 0.9900 ?
C21 H21C . 0.9800 ?
C21 H21B . 0.9800 ?
C21 H21A . 0.9800 ?
C22 H22B . 0.9800 ?
C22 H22A . 0.9800 ?
C22 H22C . 0.9800 ?
C23 C24 . 1.489(5) ?
C24 H24C . 0.9800 ?
C24 H24A . 0.9800 ?
C24 H24B . 0.9800 ?
C25 H25B . 0.9900 ?
C25 H25A . 0.9900 ?
C26 H26A . 0.9800 ?
C26 H26C . 0.9800 ?
C26 H26B . 0.9800 ?
C27 H27A . 0.9800 ?
C27 H27C . 0.9800 ?
C27 H27B . 0.9800 ?
C28 C29 . 1.484(6) ?
C28 C30 . 1.490(6) ?
C29 H29C . 0.9800 ?
C29 H29A . 0.9800 ?
C29 H29B . 0.9800 ?
C30 H30B . 0.9800 ?
C30 H30C . 0.9800 ?
C30 H30A . 0.9800 ?

loop_
_geom_hbond_atom_site_label_D
_geom_hbond_atom_site_label_H
_geom_hbond_atom_site_label_A
_geom_hbond_site_symmetry_A
_geom_hbond_distance_DH
_geom_hbond_distance_HA
_geom_hbond_distance_DA
_geom_hbond_angle_DHA
O2 H2 O3 . 0.99(5) 2.00(5) 2.605(3) 118(4)
O2 H2 O9 . 0.99(5) 2.13(5) 2.936(4) 138(4)
C24 H24A O9 . 0.98 2.53 3.427(5) 153
C25 H25A O2 1_455 0.99 2.36 3.344(4) 170

loop_
_geom_torsion_atom_site_label_1
_geom_torsion_atom_site_label_2
_geom_torsion_atom_site_label_3
_geom_torsion_atom_site_label_4
_geom_torsion_site_symmetry_1
_geom_torsion_site_symmetry_2
_geom_torsion_site_symmetry_3
_geom_torsion_site_symmetry_4
_geom_torsion
_geom_torsion_publ_flag
C22 O1 C1 C2 . . . . 89.7(3) ?
C22 O1 C1 C11 . . . . -142.7(3) ?
O1 C1 C2 C3 . . . . 165.1(3) ?
C11 C1 C2 C3 . . . . 41.5(4) ?
C1 C2 C3 C4 . . . . -52.8(4) ?
C2 C3 C4 C18 . . . . -175.4(3) ?
C2 C3 C4 C19 . . . . -55.6(4) ?
C2 C3 C4 C5 . . . . 64.2(3) ?
C3 C4 C5 O2 . . . . 61.2(3) ?
C18 C4 C5 O2 . . . . -57.2(4) ?
C19 C4 C5 O2 . . . . -176.6(3) ?
C3 C4 C5 C6 . . . . -174.2(2) ?
C18 C4 C5 C6 . . . . 67.4(3) ?
C19 C4 C5 C6 . . . . -52.1(3) ?
C3 C4 C5 C11 . . . . -62.7(3) ?
C18 C4 C5 C11 . . . . 178.8(3) ?
C19 C4 C5 C11 . . . . 59.4(3) ?
C23 O3 C6 C7 . . . . -93.5(3) ?
C23 O3 C6 C5 . . . . 146.6(3) ?
O2 C5 C6 O3 . . . . -8.6(3) ?
C4 C5 C6 O3 . . . . -130.9(3) ?
C11 C5 C6 O3 . . . . 113.1(3) ?
O2 C5 C6 C7 . . . . -136.0(3) ?
C4 C5 C6 C7 . . . . 101.8(3) ?
C11 C5 C6 C7 . . . . -14.2(3) ?
C25 O5 C7 C8 . . . . 32.6(3) ?
C25 O5 C7 C17 . . . . 153.2(3) ?
C25 O5 C7 C6 . . . . -89.4(3) ?
O3 C6 C7 O5 . . . . 92.7(3) ?
C5 C6 C7 O5 . . . . -145.3(2) ?
O3 C6 C7 C8 . . . . -21.7(4) ?
C5 C6 C7 C8 . . . . 100.2(3) ?
O3 C6 C7 C17 . . . . -141.8(3) ?
C5 C6 C7 C17 . . . . -19.9(3) ?
C25 O6 C8 C9 . . . . 159.4(2) ?
C25 O6 C8 C7 . . . . 43.2(3) ?
C25 O6 C8 C15 . . . . -75.1(3) ?
O5 C7 C8 O6 . . . . -46.9(3) ?
C17 C7 C8 O6 . . . . -171.3(2) ?
C6 C7 C8 O6 . . . . 73.4(3) ?
O5 C7 C8 C9 . . . . -165.0(2) ?
C17 C7 C8 C9 . . . . 70.6(3) ?
C6 C7 C8 C9 . . . . -44.8(3) ?
O5 C7 C8 C15 . . . . 65.4(3) ?
C17 C7 C8 C15 . . . . -59.0(3) ?
C6 C7 C8 C15 . . . . -174.3(3) ?
O6 C8 C9 C14 . . . . 94.0(3) ?
C7 C8 C9 C14 . . . . -157.4(3) ?
C15 C8 C9 C14 . . . . -27.6(4) ?
O6 C8 C9 C10 . . . . -153.1(2) ?
C7 C8 C9 C10 . . . . -44.6(3) ?
C15 C8 C9 C10 . . . . 85.3(3) ?
C8 C9 C10 C12 . . . . -92.5(3) ?
C14 C9 C10 C12 . . . . 26.5(3) ?
C8 C9 C10 C11 . . . . 35.9(4) ?
C14 C9 C10 C11 . . . . 154.9(3) ?
O1 C1 C11 C17 . . . . -50.8(3) ?
C2 C1 C11 C17 . . . . 70.8(4) ?
O1 C1 C11 C5 . . . . -162.5(2) ?
C2 C1 C11 C5 . . . . -40.9(4) ?
O1 C1 C11 C10 . . . . 75.3(3) ?
C2 C1 C11 C10 . . . . -163.1(3) ?
O2 C5 C11 C17 . . . . 165.9(2) ?
C6 C5 C11 C17 . . . . 42.8(3) ?
C4 C5 C11 C17 . . . . -71.3(3) ?
O2 C5 C11 C1 . . . . -72.0(3) ?
C6 C5 C11 C1 . . . . 164.8(2) ?
C4 C5 C11 C1 . . . . 50.8(3) ?
O2 C5 C11 C10 . . . . 49.0(3) ?
C6 C5 C11 C10 . . . . -74.2(3) ?
C4 C5 C11 C10 . . . . 171.8(2) ?
C9 C10 C11 C17 . . . . -47.6(4) ?
C12 C10 C11 C17 . . . . 74.5(3) ?
C9 C10 C11 C1 . . . . -176.1(3) ?
C12 C10 C11 C1 . . . . -53.9(4) ?
C9 C10 C11 C5 . . . . 60.9(4) ?
C12 C10 C11 C5 . . . . -176.9(3) ?
C9 C10 C12 C13 . . . . 3.4(3) ?
C11 C10 C12 C13 . . . . -126.5(3) ?
C10 C12 C13 C14 . . . . -31.9(3) ?
C10 C12 C13 C16 . . . . 87.4(3) ?
C26 O7 C14 C13 . . . . 68.7(4) ?
C26 O7 C14 C9 . . . . -175.3(3) ?
C12 C13 C14 O7 . . . . 169.9(3) ?
C16 C13 C14 O7 . . . . 52.0(4) ?
C12 C13 C14 C9 . . . . 48.8(3) ?
C16 C13 C14 C9 . . . . -69.1(3) ?
C8 C9 C14 O7 . . . . -55.1(3) ?
C10 C9 C14 O7 . . . . -172.4(2) ?
C8 C9 C14 C13 . . . . 69.9(3) ?
C10 C9 C14 C13 . . . . -47.3(3) ?
O6 C8 C15 C16 . . . . -144.4(3) ?
C9 C8 C15 C16 . . . . -19.3(4) ?
C7 C8 C15 C16 . . . . 108.6(3) ?
C27 O8 C16 C15 . . . . 155.1(3) ?
C27 O8 C16 C13 . . . . -81.3(4) ?
C8 C15 C16 O8 . . . . 144.4(3) ?
C8 C15 C16 C13 . . . . 20.2(4) ?
C12 C13 C16 O8 . . . . 155.7(3) ?
C14 C13 C16 O8 . . . . -92.6(3) ?
C12 C13 C16 C15 . . . . -86.1(3) ?
C14 C13 C16 C15 . . . . 25.7(4) ?
C19 N1 C17 C11 . . . . -59.0(3) ?
C20 N1 C17 C11 . . . . 170.3(3) ?
C19 N1 C17 C7 . . . . 53.9(4) ?
C20 N1 C17 C7 . . . . -76.8(3) ?
C1 C11 C17 N1 . . . . -49.6(3) ?
C5 C11 C17 N1 . . . . 69.7(3) ?
C10 C11 C17 N1 . . . . -174.2(2) ?
C1 C11 C17 C7 . . . . -174.3(3) ?
C5 C11 C17 C7 . . . . -55.0(3) ?
C10 C11 C17 C7 . . . . 61.2(3) ?
O5 C7 C17 N1 . . . . 49.7(4) ?
C8 C7 C17 N1 . . . . 165.2(3) ?
C6 C7 C17 N1 . . . . -72.6(3) ?
O5 C7 C17 C11 . . . . 169.0(2) ?
C8 C7 C17 C11 . . . . -75.5(3) ?
C6 C7 C17 C11 . . . . 46.8(3) ?
C17 N1 C19 C4 . . . . 42.6(4) ?
C20 N1 C19 C4 . . . . 174.0(3) ?
C3 C4 C19 N1 . . . . 77.9(3) ?
C18 C4 C19 N1 . . . . -162.8(3) ?
C5 C4 C19 N1 . . . . -41.9(4) ?
C19 N1 C20 C21 . . . . 70.1(3) ?
C17 N1 C20 C21 . . . . -157.8(3) ?
C6 O3 C23 O4 . . . . -2.8(5) ?
C6 O3 C23 C24 . . . . 176.8(3) ?
C8 O6 C25 O5 . . . . -25.3(3) ?
C7 O5 C25 O6 . . . . -5.7(3) ?

loop_
_cod_related_entry_id
_cod_related_entry_database
_cod_related_entry_code
1 ChemSpider 30656398
